data_7102699
loop_
_publ_author_name
'Bi, Lihua'
'Hussain, Firasat'
'Kortz, Ulrich'
'Sadakane, Masahiro'
'Dickman, Michael H'

_publ_section_title
;
 A novel isopolytungstate functionalized by ruthenium:
 [HW(9)O(33)Ru(II)(2)(dmso)(6)](7-).
;
_journal_issue 12
_journal_name_full 'Chemical communications (Cambridge, England)'
_journal_page_first 1420
_journal_page_last 1421
_journal_paper_doi 10.1039/b403902e
_journal_year 2004
_chemical_formula_sum 'C12 H88 Na7 O64.5 Ru2 S6 W9'
_chemical_formula_weight 3475.38
_chemical_name_systematic
;
?
;
_space_group_IT_number 146
_symmetry_cell_setting rhombohedral
_symmetry_space_group_name_Hall 'R 3'
_symmetry_space_group_name_H-M 'R 3 :H'
_atom_sites_solution_hydrogens geom
_atom_sites_solution_primary direct
_atom_sites_solution_secondary difmap
_audit_creation_method SHELXL-97
_cell_angle_alpha 90.00
_cell_angle_beta 90.00
_cell_angle_gamma 120.00
_cell_formula_units_Z 3
_cell_length_a 13.1572(6)
_cell_length_b 13.1572(6)
_cell_length_c 40.101(4)
_cell_measurement_reflns_used 6603
_cell_measurement_temperature 200(2)
_cell_measurement_theta_max 28.30
_cell_measurement_theta_min 2.71
_cell_volume 6011.9(7)
_computing_cell_refinement 'Bruker SMART'
_computing_data_collection 'Bruker SMART'
_computing_data_reduction 'Bruker SAINT'
_computing_molecular_graphics 'Bruker SHELXTL'
_computing_publication_material 'Bruker SHELXTL'
_computing_structure_refinement 'SHELXL-97 (Sheldrick, 1997)'
_computing_structure_solution 'SHELXS-97 (Sheldrick, 1990)'
_diffrn_ambient_temperature 200(2)
_diffrn_measured_fraction_theta_full 0.999
_diffrn_measured_fraction_theta_max 0.999
_diffrn_measurement_device_type 'CCD area detector'
_diffrn_measurement_method 'phi and omega scans'
_diffrn_radiation_monochromator graphite
_diffrn_radiation_source 'fine-focus sealed tube'
_diffrn_radiation_type MoK\a
_diffrn_radiation_wavelength 0.71073
_diffrn_reflns_av_R_equivalents 0.0663
_diffrn_reflns_av_sigmaI/netI 0.0727
_diffrn_reflns_limit_h_max 17
_diffrn_reflns_limit_h_min -17
_diffrn_reflns_limit_k_max 17
_diffrn_reflns_limit_k_min -17
_diffrn_reflns_limit_l_max 53
_diffrn_reflns_limit_l_min -53
_diffrn_reflns_number 20807
_diffrn_reflns_theta_full 28.30
_diffrn_reflns_theta_max 28.30
_diffrn_reflns_theta_min 1.86
_diffrn_standards_decay_% 0
_exptl_absorpt_coefficient_mu 13.508
_exptl_absorpt_correction_T_max 1.0000
_exptl_absorpt_correction_T_min 0.5070
_exptl_absorpt_correction_type multi-scan
_exptl_absorpt_process_details SADABS
_exptl_crystal_colour orange
_exptl_crystal_density_diffrn 2.819
_exptl_crystal_density_method 'not measured'
_exptl_crystal_description plate
_exptl_crystal_F_000 4626
_exptl_crystal_size_max 0.13
_exptl_crystal_size_mid 0.06
_exptl_crystal_size_min 0.01
_refine_diff_density_max 1.965
_refine_diff_density_min -1.557
_refine_diff_density_rms 0.283
_refine_ls_abs_structure_details 'Flack H D (1983), Acta Cryst. A39, 876-881'
_refine_ls_abs_structure_Flack 0.036(11)
_refine_ls_extinction_method none
_refine_ls_goodness_of_fit_ref 1.101
_refine_ls_hydrogen_treatment mixed
_refine_ls_matrix_type full
_refine_ls_number_parameters 176
_refine_ls_number_reflns 6631
_refine_ls_number_restraints 1
_refine_ls_restrained_S_all 1.101
_refine_ls_R_factor_all 0.0446
_refine_ls_R_factor_gt 0.0429
_refine_ls_shift/su_max 0.001
_refine_ls_shift/su_mean 0.000
_refine_ls_structure_factor_coef Fsqd
_refine_ls_weighting_details 'calc w=1/[\s^2^(Fo^2^)+(0.0287P)^2^+31.9190P] where P=(Fo^2^+2Fc^2^)/3'
_refine_ls_weighting_scheme calc
_refine_ls_wR_factor_gt 0.0992
_refine_ls_wR_factor_ref 0.1001
_reflns_number_gt 6419
_reflns_number_total 6631
_reflns_threshold_expression >2sigma(I)
_cod_data_source_file b403902e.txt
_cod_data_source_block testabs
_cod_depositor_comments
;
The following automatic conversions were performed:
'_symmetry_cell_setting' value 'Rhombohedral' changed to 'rhombohedral'
according to '/home/saulius/struct/CIF-dictionaries/cif_core.dic'
dictionary named 'cif_core.dic' version 2.4.1 from 2010-06-29.

Automatic conversion script
Id: cif_fix_enum 1527 2010-12-29 10:47:43Z saulius 
;
_cod_original_sg_symbol_H-M R3
_cod_database_code 7102699

loop_
_symmetry_equiv_pos_as_xyz
'x, y, z'
'-y, x-y, z'
'-x+y, -x, z'
'x+2/3, y+1/3, z+1/3'
'-y+2/3, x-y+1/3, z+1/3'
'-x+y+2/3, -x+1/3, z+1/3'
'x+1/3, y+2/3, z+2/3'
'-y+1/3, x-y+2/3, z+2/3'
'-x+y+1/3, -x+2/3, z+2/3'

loop_
_atom_site_label
_atom_site_type_symbol
_atom_site_fract_x
_atom_site_fract_y
_atom_site_fract_z
_atom_site_U_iso_or_equiv
_atom_site_adp_type
_atom_site_occupancy
_atom_site_symmetry_multiplicity
_atom_site_calc_flag
_atom_site_refinement_flags
W1 W 0.32219(4) 0.45072(4) 0.061547(10) 0.01581(11) Uani 1 1 d .
W2 W 0.32215(4) 0.45251(4) 0.147261(10) 0.01592(11) Uani 1 1 d .
W3 W 0.55523(4) 0.62901(4) 0.104232(13) 0.01605(10) Uani 1 1 d .
Ru1 Ru 0.3333 0.6667 -0.00254(4) 0.0141(3) Uani 1 3 d S
Ru2 Ru 0.3333 0.6667 0.21177(4) 0.0156(3) Uani 1 3 d S
S1 S 0.3158(3) 0.7994(3) -0.03368(7) 0.0219(6) Uani 1 1 d .
S2 S 0.4886(3) 0.6993(3) 0.24343(8) 0.0253(6) Uani 1 1 d .
Na1 Na 0.6667 0.3333 0.1446(2) 0.0247(18) Uani 1 3 d S
Na2 Na 0.6667 0.3333 0.0664(2) 0.0285(19) Uani 1 3 d S
Na3 Na 0.0000 0.0000 0.1419(2) 0.0279(19) Uani 1 3 d S
Na4 Na 0.0000 0.0000 0.2252(3) 0.040(2) Uani 1 3 d S
O1S1 O 0.3590(9) 0.8186(9) -0.0683(3) 0.038(2) Uiso 1 1 d .
O1S2 O 0.4692(11) 0.6558(10) 0.2770(3) 0.051(3) Uiso 1 1 d .
O1WR O 0.3454(7) 0.5518(7) 0.0291(2) 0.0178(16) Uiso 1 1 d .
O2WR O 0.3483(7) 0.5555(7) 0.1792(2) 0.0185(16) Uiso 1 1 d .
O12 O 0.2952(7) 0.3467(7) 0.10428(19) 0.0181(16) Uiso 1 1 d .
O13 O 0.4884(7) 0.5087(7) 0.06935(19) 0.0186(16) Uiso 1 1 d .
O1A O 0.2857(8) 0.3245(7) 0.0386(2) 0.0250(18) Uiso 1 1 d .
O1B O 0.1638(6) 0.4204(6) 0.07137(19) 0.0153(15) Uiso 1 1 d .
O23 O 0.4867(7) 0.5067(7) 0.13900(19) 0.0183(16) Uiso 1 1 d .
O2A O 0.2871(7) 0.3269(7) 0.1703(2) 0.0219(17) Uiso 1 1 d .
O3A O 0.6915(7) 0.6380(8) 0.1050(2) 0.0238(18) Uiso 1 1 d .
O3B O 0.5736(6) 0.7404(6) 0.13730(18) 0.0138(14) Uiso 1 1 d .
O123 O 0.3686(7) 0.5652(7) 0.10419(19) 0.0154(15) Uiso 1 1 d .
C1S1 C 0.3798(13) 0.9363(13) -0.0117(4) 0.037(3) Uiso 1 1 d .
H1S1 H 0.4619 0.9649 -0.0084 0.055 Uiso 1 1 calc R
H1S2 H 0.3418 0.9250 0.0095 0.055 Uiso 1 1 calc R
H1S3 H 0.3698 0.9923 -0.0246 0.055 Uiso 1 1 calc R
C2S1 C 0.1678(12) 0.7709(12) -0.0361(3) 0.030(3) Uiso 1 1 d .
H2S1 H 0.1203 0.6981 -0.0476 0.045 Uiso 1 1 calc R
H2S2 H 0.1664 0.8334 -0.0481 0.045 Uiso 1 1 calc R
H2S3 H 0.1376 0.7658 -0.0140 0.045 Uiso 1 1 calc R
C1S2 C 0.5725(13) 0.6486(13) 0.2215(4) 0.037(3) Uiso 1 1 d .
H1S4 H 0.5267 0.5650 0.2187 0.056 Uiso 1 1 calc R
H1S5 H 0.6423 0.6680 0.2339 0.056 Uiso 1 1 calc R
H1S6 H 0.5938 0.6855 0.2000 0.056 Uiso 1 1 calc R
C2S2 C 0.5931(14) 0.8534(14) 0.2447(4) 0.042(4) Uiso 1 1 d .
H2S4 H 0.5595 0.8938 0.2561 0.064 Uiso 1 1 calc R
H2S5 H 0.6136 0.8831 0.2224 0.064 Uiso 1 1 calc R
H2S6 H 0.6623 0.8660 0.2563 0.064 Uiso 1 1 calc R
O1W O 0.7882(8) 0.4893(8) 0.1047(2) 0.0264(19) Uiso 1 1 d .
O2W O 0.5419(8) 0.1688(8) 0.1773(2) 0.0281(19) Uiso 1 1 d .
O3W O 0.1034(8) -0.0482(8) 0.1844(2) 0.031(2) Uiso 1 1 d .
O4W O -0.0706(9) -0.1727(9) 0.1079(2) 0.033(2) Uiso 1 1 d .
O5W O 0.6667 0.3333 -0.0130(5) 0.050(5) Uiso 1 3 d S
O6W O 0.8208(10) 0.3692(10) 0.0306(3) 0.044(3) Uiso 1 1 d .
O7W O 0.3310(15) 0.1544(15) 0.0182(4) 0.084(5) Uiso 1 1 d .
O8W O 0.3264(15) 0.1512(16) 0.1888(4) 0.089(5) Uiso 1 1 d .
O9W O -0.1578(17) -0.1304(17) 0.0463(5) 0.101(6) Uiso 1 1 d .
O10W O 0.166(2) 0.156(2) -0.0971(7) 0.057(6) Uiso 0.50 1 d P
O11W O 0.0000 0.0000 -0.0125(12) 0.062(12) Uiso 0.50 3 d SP
O12W O 0.195(3) 0.065(3) -0.0418(8) 0.087(10) Uiso 0.50 1 d P

loop_
_atom_site_aniso_label
_atom_site_aniso_U_11
_atom_site_aniso_U_22
_atom_site_aniso_U_33
_atom_site_aniso_U_23
_atom_site_aniso_U_13
_atom_site_aniso_U_12
W1 0.0172(2) 0.0141(2) 0.0181(2) 0.00042(16) 0.00094(17) 0.00927(18)
W2 0.0167(2) 0.0136(2) 0.0189(2) 0.00024(16) -0.00038(17) 0.00857(17)
W3 0.0128(2) 0.0145(2) 0.0222(2) 0.00072(17) 0.00066(17) 0.00785(17)
Ru1 0.0140(4) 0.0140(4) 0.0142(7) 0.000 0.000 0.0070(2)
Ru2 0.0159(4) 0.0159(4) 0.0152(7) 0.000 0.000 0.0079(2)
S1 0.0250(15) 0.0229(14) 0.0213(14) 0.0015(11) -0.0011(11) 0.0147(12)
S2 0.0221(14) 0.0293(16) 0.0250(15) -0.0025(12) -0.0038(12) 0.0133(13)
Na1 0.024(3) 0.024(3) 0.025(4) 0.000 0.000 0.0122(13)
Na2 0.028(3) 0.028(3) 0.029(5) 0.000 0.000 0.0142(14)
Na3 0.026(3) 0.026(3) 0.031(5) 0.000 0.000 0.0132(14)
Na4 0.044(4) 0.044(4) 0.032(5) 0.000 0.000 0.0219(18)

loop_
_atom_type_symbol
_atom_type_description
_atom_type_scat_dispersion_real
_atom_type_scat_dispersion_imag
_atom_type_scat_source
O O 0.0106 0.0060 'International Tables Vol C Tables 4.2.6.8 and 6.1.1.4'
Na Na 0.0362 0.0249 'International Tables Vol C Tables 4.2.6.8 and 6.1.1.4'
Ru Ru -1.2594 0.8363 'International Tables Vol C Tables 4.2.6.8 and 6.1.1.4'
W W -0.8490 6.8722 'International Tables Vol C Tables 4.2.6.8 and 6.1.1.4'
S S 0.1246 0.1234 'International Tables Vol C Tables 4.2.6.8 and 6.1.1.4'
C C 0.0033 0.0016 'International Tables Vol C Tables 4.2.6.8 and 6.1.1.4'
H H 0.0000 0.0000 'International Tables Vol C Tables 4.2.6.8 and 6.1.1.4'

loop_
_geom_angle_atom_site_label_1
_geom_angle_atom_site_label_2
_geom_angle_atom_site_label_3
_geom_angle
_geom_angle_site_symmetry_1
_geom_angle_site_symmetry_3
O1A W1 O1WR 100.9(4) . .
O1A W1 O13 100.3(4) . .
O1WR W1 O13 94.9(3) . .
O1A W1 O1B 98.9(4) . .
O1WR W1 O1B 93.9(3) . .
O13 W1 O1B 157.0(3) . .
O1A W1 O12 86.2(4) . .
O1WR W1 O12 172.8(3) . .
O13 W1 O12 85.2(3) . .
O1B W1 O12 83.5(3) . .
O1A W1 O123 158.7(4) . .
O1WR W1 O123 100.1(3) . .
O13 W1 O123 74.2(3) . .
O1B W1 O123 83.3(3) . .
O12 W1 O123 72.9(3) . .
O2A W2 O2WR 101.5(4) . .
O2A W2 O3B 100.7(4) . 3_565
O2WR W2 O3B 94.0(3) . 3_565
O2A W2 O23 99.0(4) . .
O2WR W2 O23 95.1(3) . .
O3B W2 O23 156.2(3) 3_565 .
O2A W2 O12 86.0(3) . .
O2WR W2 O12 172.4(3) . .
O3B W2 O12 84.3(3) 3_565 .
O23 W2 O12 83.8(3) . .
O2A W2 O123 157.9(3) . .
O2WR W2 O123 100.0(3) . .
O3B W2 O123 82.4(3) 3_565 .
O23 W2 O123 74.3(3) . .
O12 W2 O123 72.5(3) . .
O3A W3 O3B 101.9(4) . .
O3A W3 O1B 101.4(4) . 2_665
O3B W3 O1B 88.1(3) . 2_665
O3A W3 O13 95.6(4) . .
O3B W3 O13 162.4(3) . .
O1B W3 O13 88.5(3) 2_665 .
O3A W3 O23 94.5(4) . .
O3B W3 O23 88.0(3) . .
O1B W3 O23 164.1(3) 2_665 .
O13 W3 O23 90.5(3) . .
O3A W3 O123 163.7(4) . .
O3B W3 O123 89.0(3) . .
O1B W3 O123 90.9(3) 2_665 .
O13 W3 O123 73.9(3) . .
O23 W3 O123 73.5(3) . .
O1WR Ru1 O1WR 85.4(3) 3_565 2_665
O1WR Ru1 O1WR 85.4(3) 3_565 .
O1WR Ru1 O1WR 85.4(3) 2_665 .
O1WR Ru1 S1 90.5(2) 3_565 .
O1WR Ru1 S1 91.8(2) 2_665 .
O1WR Ru1 S1 175.2(2) . .
O1WR Ru1 S1 91.8(2) 3_565 2_665
O1WR Ru1 S1 175.2(2) 2_665 2_665
O1WR Ru1 S1 90.5(2) . 2_665
S1 Ru1 S1 92.17(12) . 2_665
O1WR Ru1 S1 175.2(2) 3_565 3_565
O1WR Ru1 S1 90.5(2) 2_665 3_565
O1WR Ru1 S1 91.8(2) . 3_565
S1 Ru1 S1 92.17(12) . 3_565
S1 Ru1 S1 92.17(12) 2_665 3_565
O2WR Ru2 O2WR 83.5(3) 3_565 2_665
O2WR Ru2 O2WR 83.5(3) 3_565 .
O2WR Ru2 O2WR 83.5(3) 2_665 .
O2WR Ru2 S2 89.6(2) 3_565 2_665
O2WR Ru2 S2 95.4(2) 2_665 2_665
O2WR Ru2 S2 173.1(2) . 2_665
O2WR Ru2 S2 95.4(2) 3_565 3_565
O2WR Ru2 S2 173.1(2) 2_665 3_565
O2WR Ru2 S2 89.6(2) . 3_565
S2 Ru2 S2 91.44(12) 2_665 3_565
O2WR Ru2 S2 173.1(2) 3_565 .
O2WR Ru2 S2 89.6(2) 2_665 .
O2WR Ru2 S2 95.4(2) . .
S2 Ru2 S2 91.44(12) 2_665 .
S2 Ru2 S2 91.44(12) 3_565 .
O1S1 S1 C2S1 105.6(6) . .
O1S1 S1 C1S1 110.1(7) . .
C2S1 S1 C1S1 98.7(7) . .
O1S1 S1 Ru1 118.5(4) . .
C2S1 S1 Ru1 113.0(5) . .
C1S1 S1 Ru1 109.2(5) . .
O1S2 S2 C1S2 109.6(7) . .
O1S2 S2 C2S2 107.8(7) . .
C1S2 S2 C2S2 99.7(8) . .
O1S2 S2 Ru2 119.3(5) . .
C1S2 S2 Ru2 108.8(6) . .
C2S2 S2 Ru2 109.9(5) . .
O2W Na1 O2W 92.1(4) 2_655 .
O2W Na1 O2W 92.1(4) 2_655 3_665
O2W Na1 O2W 92.1(4) . 3_665
O2W Na1 O1W 93.4(3) 2_655 3_665
O2W Na1 O1W 91.9(3) . 3_665
O2W Na1 O1W 173.1(4) 3_665 3_665
O2W Na1 O1W 91.9(3) 2_655 .
O2W Na1 O1W 173.1(4) . .
O2W Na1 O1W 93.4(3) 3_665 .
O1W Na1 O1W 82.3(4) 3_665 .
O2W Na1 O1W 173.1(4) 2_655 2_655
O2W Na1 O1W 93.4(3) . 2_655
O2W Na1 O1W 91.9(3) 3_665 2_655
O1W Na1 O1W 82.3(4) 3_665 2_655
O1W Na1 O1W 82.3(4) . 2_655
O2W Na1 Na2 123.8(3) 2_655 .
O2W Na1 Na2 123.8(3) . .
O2W Na1 Na2 123.8(3) 3_665 .
O1W Na1 Na2 49.4(3) 3_665 .
O1W Na1 Na2 49.4(3) . .
O1W Na1 Na2 49.4(3) 2_655 .
O6W Na2 O6W 86.1(5) . 3_665
O6W Na2 O6W 86.1(5) . 2_655
O6W Na2 O6W 86.1(5) 3_665 2_655
O6W Na2 O1W 95.4(3) . 3_665
O6W Na2 O1W 94.6(4) 3_665 3_665
O6W Na2 O1W 178.4(5) 2_655 3_665
O6W Na2 O1W 94.6(4) . .
O6W Na2 O1W 178.4(5) 3_665 .
O6W Na2 O1W 95.4(3) 2_655 .
O1W Na2 O1W 83.9(4) 3_665 .
O6W Na2 O1W 178.4(5) . 2_655
O6W Na2 O1W 95.4(3) 3_665 2_655
O6W Na2 O1W 94.6(4) 2_655 2_655
O1W Na2 O1W 83.9(4) 3_665 2_655
O1W Na2 O1W 83.9(4) . 2_655
O6W Na2 Na1 127.9(3) . .
O6W Na2 Na1 127.9(3) 3_665 .
O6W Na2 Na1 127.9(3) 2_655 .
O1W Na2 Na1 50.5(3) 3_665 .
O1W Na2 Na1 50.5(3) . .
O1W Na2 Na1 50.5(3) 2_655 .
O4W Na3 O4W 91.0(4) . 3
O4W Na3 O4W 91.0(4) . 2
O4W Na3 O4W 91.0(4) 3 2
O4W Na3 O3W 169.5(4) . 2
O4W Na3 O3W 92.7(3) 3 2
O4W Na3 O3W 98.8(3) 2 2
O4W Na3 O3W 98.8(3) . .
O4W Na3 O3W 169.5(4) 3 .
O4W Na3 O3W 92.7(3) 2 .
O3W Na3 O3W 77.0(4) 2 .
O4W Na3 O3W 92.7(3) . 3
O4W Na3 O3W 98.8(3) 3 3
O4W Na3 O3W 169.5(4) 2 3
O3W Na3 O3W 77.0(4) 2 3
O3W Na3 O3W 77.0(4) . 3
O4W Na3 Na4 124.6(3) . .
O4W Na3 Na4 124.6(3) 3 .
O4W Na3 Na4 124.6(3) 2 .
O3W Na3 Na4 46.0(3) 2 .
O3W Na3 Na4 46.0(3) . .
O3W Na3 Na4 46.0(3) 3 .
O3W Na4 O3W 78.9(4) 3 2
O3W Na4 O3W 78.9(4) 3 .
O3W Na4 O3W 78.9(4) 2 .
O3W Na4 O1S1 142.5(3) 3 6_455
O3W Na4 O1S1 129.9(3) 2 6_455
O3W Na4 O1S1 83.9(3) . 6_455
O3W Na4 O1S1 83.9(3) 3 5
O3W Na4 O1S1 142.5(3) 2 5
O3W Na4 O1S1 129.9(3) . 5
O1S1 Na4 O1S1 82.1(5) 6_455 5
O3W Na4 O1S1 129.9(3) 3 4_445
O3W Na4 O1S1 83.9(3) 2 4_445
O3W Na4 O1S1 142.5(3) . 4_445
O1S1 Na4 O1S1 82.1(5) 6_455 4_445
O1S1 Na4 O1S1 82.1(4) 5 4_445
O3W Na4 Na3 47.2(3) 3 .
O3W Na4 Na3 47.2(3) 2 .
O3W Na4 Na3 47.2(3) . .
O1S1 Na4 Na3 130.7(3) 6_455 .
O1S1 Na4 Na3 130.7(3) 5 .
O1S1 Na4 Na3 130.7(3) 4_445 .
S1 O1S1 Na4 126.2(6) . 7_554
W1 O1WR Ru1 164.5(5) . .
W2 O2WR Ru2 163.8(5) . .
W1 O12 W2 108.3(3) . .
W1 O13 W3 113.2(4) . .
W3 O1B W1 142.6(4) 3_565 .
W2 O23 W3 113.0(4) . .
W3 O3B W2 144.2(4) . 2_665
W1 O123 W2 105.7(3) . .
W1 O123 W3 98.2(3) . .
W2 O123 W3 98.2(3) . .
Na2 O1W Na1 80.1(4) . .
Na4 O3W Na3 86.9(4) . .

loop_
_geom_bond_atom_site_label_1
_geom_bond_atom_site_label_2
_geom_bond_distance
_geom_bond_site_symmetry_2
W1 O1A 1.743(8) .
W1 O1WR 1.776(8) .
W1 O13 1.947(8) .
W1 O1B 1.956(7) .
W1 O12 2.109(8) .
W1 O123 2.156(8) .
W2 O2A 1.742(8) .
W2 O2WR 1.769(8) .
W2 O3B 1.937(7) 3_565
W2 O23 1.940(8) .
W2 O12 2.131(8) .
W2 O123 2.156(8) .
W3 O3A 1.737(8) .
W3 O3B 1.900(7) .
W3 O1B 1.903(7) 2_665
W3 O13 1.961(8) .
W3 O23 1.974(8) .
W3 O123 2.162(7) .
Ru1 O1WR 2.038(8) 3_565
Ru1 O1WR 2.038(8) 2_665
Ru1 O1WR 2.038(8) .
Ru1 S1 2.250(3) .
Ru1 S1 2.250(3) 2_665
Ru1 S1 2.250(3) 3_565
Ru2 O2WR 2.043(8) 3_565
Ru2 O2WR 2.043(8) 2_665
Ru2 O2WR 2.043(8) .
Ru2 S2 2.256(3) 2_665
Ru2 S2 2.256(3) 3_565
Ru2 S2 2.256(3) .
S1 O1S1 1.474(11) .
S1 C2S1 1.792(14) .
S1 C1S1 1.793(15) .
S2 O1S2 1.436(13) .
S2 C1S2 1.783(15) .
S2 C2S2 1.794(16) .
Na1 O2W 2.353(10) 2_655
Na1 O2W 2.353(10) .
Na1 O2W 2.353(10) 3_665
Na1 O1W 2.458(11) 3_665
Na1 O1W 2.458(11) .
Na1 O1W 2.458(11) 2_655
Na1 Na2 3.138(12) .
Na2 O6W 2.331(13) .
Na2 O6W 2.331(13) 3_665
Na2 O6W 2.331(13) 2_655
Na2 O1W 2.420(11) 3_665
Na2 O1W 2.420(11) .
Na2 O1W 2.420(11) 2_655
Na3 O4W 2.403(11) .
Na3 O4W 2.403(11) 3
Na3 O4W 2.403(11) 2
Na3 O3W 2.455(11) 2
Na3 O3W 2.455(11) .
Na3 O3W 2.455(11) 3
Na3 Na4 3.342(13) .
Na4 O3W 2.407(12) 3
Na4 O3W 2.407(12) 2
Na4 O3W 2.407(12) .
Na4 O1S1 2.445(13) 6_455
Na4 O1S1 2.445(13) 5
Na4 O1S1 2.445(13) 4_445
O1S1 Na4 2.445(13) 7_554
O1B W3 1.903(7) 3_565
O3B W2 1.937(7) 2_665
